data_7711339
loop_
_publ_author_name
'Santamar\'ia, Nazaret'
'Velasco, Clara'
'Mar\'in, Mario'
'Maya, Celia'
'Nicasio, M. Carmen'

_publ_section_title
;
 LPdCl2(amine) Complexes Supported by Terphenyl Phosphanes: Applications
 in Aryl Amination Reactions
;
_journal_name_full 'Dalton Transactions'
_journal_paper_doi 10.1039/D2DT01354A
_journal_year 2022
_chemical_formula_moiety '2(C32 H39 Cl2 P Pd), C H2 Cl2'
_chemical_formula_sum 'C65 H80 Cl6 P2 Pd2'
_chemical_formula_weight 1348.73
_space_group_crystal_system triclinic
_space_group_IT_number 2
_space_group_name_Hall '-P 1'
_space_group_name_H-M_alt 'P -1'
_atom_sites_solution_hydrogens geom
_atom_sites_solution_primary dual
_audit_creation_date 2022-03-14
_audit_creation_method
;
Olex2 1.3
(compiled 2020.11.12 svn.r5f609507 for OlexSys, GUI svn.r6408)
;
_audit_update_record
;
2022-03-15 deposited with the CCDC.	2022-09-26 downloaded from the CCDC.
;
_cell_angle_alpha 95.311(3)
_cell_angle_beta 98.986(3)
_cell_angle_gamma 98.963(3)
_cell_formula_units_Z 2
_cell_length_a 12.9169(8)
_cell_length_b 15.0027(9)
_cell_length_c 15.8900(10)
_cell_measurement_reflns_used 7366
_cell_measurement_temperature 173.15
_cell_measurement_theta_max 21.79
_cell_measurement_theta_min 2.45
_cell_volume 2982.7(3)
_computing_molecular_graphics 'Olex2 1.3 (Dolomanov et al., 2009)'
_computing_publication_material 'Olex2 1.3 (Dolomanov et al., 2009)'
_computing_structure_refinement 'SHELXL 2018/3 (Sheldrick, 2015)'
_computing_structure_solution 'SHELXS  (Sheldrick, 2008)'
_diffrn_ambient_temperature 173.15
_diffrn_measured_fraction_theta_full 0.997
_diffrn_measured_fraction_theta_max 0.989
_diffrn_measurement_device_type 'Bruker APEX-II CCD'
_diffrn_measurement_method '\f and \w scans'
_diffrn_radiation_monochromator graphite
_diffrn_radiation_type AgK\a
_diffrn_radiation_wavelength 0.56086
_diffrn_reflns_av_R_equivalents 0.0725
_diffrn_reflns_av_unetI/netI 0.0920
_diffrn_reflns_Laue_measured_fraction_full 0.997
_diffrn_reflns_Laue_measured_fraction_max 0.989
_diffrn_reflns_limit_h_max 18
_diffrn_reflns_limit_h_min -16
_diffrn_reflns_limit_k_max 21
_diffrn_reflns_limit_k_min -21
_diffrn_reflns_limit_l_max 22
_diffrn_reflns_limit_l_min -22
_diffrn_reflns_number 65774
_diffrn_reflns_point_group_measured_fraction_full 0.997
_diffrn_reflns_point_group_measured_fraction_max 0.989
_diffrn_reflns_theta_full 19.665
_diffrn_reflns_theta_max 23.679
_diffrn_reflns_theta_min 1.589
_diffrn_standards_number 0
_exptl_absorpt_coefficient_mu 0.509
_exptl_absorpt_correction_T_max 0.7449
_exptl_absorpt_correction_T_min 0.6418
_exptl_absorpt_correction_type multi-scan
_exptl_absorpt_process_details
;
SADABS-2008/1 (Bruker,2008) was used for absorption correction.
wR2(int) was 0.1248 before and 0.0617 after correction.
The Ratio of minimum to maximum transmission is 0.8616.
The \l/2 correction factor is 0.0000.
;
_exptl_crystal_colour orange
_exptl_crystal_colour_primary orange
_exptl_crystal_density_diffrn 1.502
_exptl_crystal_description prism
_exptl_crystal_F_000 1388
_exptl_crystal_size_max 0.23
_exptl_crystal_size_mid 0.17
_exptl_crystal_size_min 0.14
_refine_diff_density_max 1.093
_refine_diff_density_min -1.259
_refine_diff_density_rms 0.140
_refine_ls_extinction_method none
_refine_ls_goodness_of_fit_ref 1.065
_refine_ls_hydrogen_treatment constr
_refine_ls_matrix_type full
_refine_ls_number_parameters 697
_refine_ls_number_reflns 18172
_refine_ls_number_restraints 0
_refine_ls_restrained_S_all 1.065
_refine_ls_R_factor_all 0.1018
_refine_ls_R_factor_gt 0.0534
_refine_ls_shift/su_max 0.002
_refine_ls_shift/su_mean 0.000
_refine_ls_structure_factor_coef Fsqd
_refine_ls_weighting_details 'w=1/[\s^2^(Fo^2^)+(0.0557P)^2^+1.4602P] where P=(Fo^2^+2Fc^2^)/3'
_refine_ls_weighting_scheme calc
_refine_ls_wR_factor_gt 0.1189
_refine_ls_wR_factor_ref 0.1438
_reflns_Friedel_coverage 0.000
_reflns_number_gt 11246
_reflns_number_total 18172
_reflns_threshold_expression 'I > 2\s(I)'
_cod_data_source_file d2dt01354a2.cif
_cod_data_source_block mmr1416a
_cod_database_code 7711339
_shelx_shelxl_version_number 2018/3
_shelx_space_group_comment
;
The symmetry employed for this shelxl refinement is uniquely defined
by the following loop, which should always be used as a source of
symmetry information in preference to the above space-group names.
They are only intended as comments.
;
_shelx_estimated_absorpt_t_max 0.933
_shelx_estimated_absorpt_t_min 0.893
_olex2_refinement_description
;
1. Fixed Uiso
 At 1.2 times of:
  All C(H) groups, All C(H,H) groups
 At 1.5 times of:
  All C(H,H,H) groups
2. Shared sites
{C60A, C60B}
{C61A, C61B}
3. Uiso/Uaniso restraints and constraints
Uanis(C60A) = Uanis(C60B)
Uanis(C61A) = Uanis(C61B)
4. Others
 Sof(C60B)=Sof(H60B)=Sof(C61B)=Sof(H61C)=Sof(H61D)=Sof(C62B)=Sof(H62C)=
 Sof(H62D)=Sof(C63B)=Sof(H63C)=Sof(H63D)=Sof(C64B)=Sof(H64C)=Sof(H64D)=1-FVAR(1)
 Sof(C60A)=Sof(H60A)=Sof(C61A)=Sof(H61A)=Sof(H61B)=Sof(C62A)=Sof(H62A)=
 Sof(H62B)=Sof(C63A)=Sof(H63A)=Sof(H63B)=Sof(C64A)=Sof(H64A)=Sof(H64B)=FVAR(1)
5.a Ternary CH refined with riding coordinates:
 C23(H23), C28(H28), C55(H55), C60A(H60A), C60B(H60B)
5.b Secondary CH2 refined with riding coordinates:
 C24(H24A,H24B), C25(H25A,H25B), C26(H26A,H26B), C27(H27A,H27B), C29(H29A,
 H29B), C30(H30A,H30B), C31(H31A,H31B), C32(H32A,H32B), C56(H56A,H56B),
 C57(H57A,H57B), C58(H58A,H58B), C59(H59A,H59B), C61A(H61A,H61B), C62A(H62A,
 H62B), C63A(H63A,H63B), C64A(H64A,H64B), C61B(H61C,H61D), C62B(H62C,H62D),
 C63B(H63C,H63D), C64B(H64C,H64D), C65(H65A,H65B)
5.c Aromatic/amide H refined with riding coordinates:
 C3(H3), C4(H4), C5(H5), C9(H9), C10(H10), C11(H11), C17(H17), C18(H18),
 C19(H19), C35(H35), C36(H36), C37(H37), C41(H41), C42(H42), C43(H43), C49(H49),
  C50(H50), C51(H51)
5.d Idealised Me refined as rotating group:
 C13(H13A,H13B,H13C), C14(H14A,H14B,H14C), C21(H21A,H21B,H21C), C22(H22A,H22B,
 H22C), C45(H45A,H45B,H45C), C46(H46A,H46B,H46C), C53(H53A,H53B,H53C), C54(H54A,
 H54B,H54C)
;
_olex2_submission_special_instructions 'No special instructions were received'

loop_
_space_group_symop_operation_xyz
'x, y, z'
'-x, -y, -z'

loop_
_atom_site_label
_atom_site_type_symbol
_atom_site_fract_x
_atom_site_fract_y
_atom_site_fract_z
_atom_site_U_iso_or_equiv
_atom_site_adp_type
_atom_site_occupancy
_atom_site_site_symmetry_order
_atom_site_calc_flag
_atom_site_refinement_flags_posn
_atom_site_refinement_flags_adp
_atom_site_refinement_flags_occupancy
_atom_site_disorder_assembly
_atom_site_disorder_group
Pd1 Pd 0.56123(2) 0.08536(2) 0.94610(2) 0.02158(8) Uani 1 1 d . . . . .
Cl1 Cl 0.57291(8) 0.09365(6) 0.80473(6) 0.0265(2) Uani 1 1 d . . . . .
Cl2 Cl 0.55055(7) 0.06348(6) 1.08877(6) 0.0248(2) Uani 1 1 d . . . . .
P1 P 0.66592(7) 0.22222(6) 0.97195(6) 0.0197(2) Uani 1 1 d . . . . .
C1 C 0.5921(3) 0.3070(2) 0.9201(2) 0.0222(8) Uani 1 1 d . . . . .
C2 C 0.6354(3) 0.3735(2) 0.8722(2) 0.0247(8) Uani 1 1 d . . . . .
C3 C 0.5687(3) 0.4243(3) 0.8274(3) 0.0348(10) Uani 1 1 d . . . . .
H3 H 0.597902 0.466404 0.792562 0.042 Uiso 1 1 calc R U . . .
C4 C 0.4611(3) 0.4156(3) 0.8318(3) 0.0389(11) Uani 1 1 d . . . . .
H4 H 0.417229 0.451152 0.801026 0.047 Uiso 1 1 calc R U . . .
C5 C 0.4200(3) 0.3542(3) 0.8819(3) 0.0332(10) Uani 1 1 d . . . . .
H5 H 0.347043 0.349056 0.886833 0.040 Uiso 1 1 calc R U . . .
C6 C 0.4815(3) 0.2992(2) 0.9257(3) 0.0265(9) Uani 1 1 d . . . . .
C7 C 0.7504(3) 0.4025(2) 0.8644(2) 0.0251(8) Uani 1 1 d . . . . .
C8 C 0.8107(3) 0.4784(2) 0.9189(3) 0.0311(10) Uani 1 1 d . . . . .
C9 C 0.9145(3) 0.5071(3) 0.9079(3) 0.0368(11) Uani 1 1 d . . . . .
H9 H 0.957199 0.556994 0.945097 0.044 Uiso 1 1 calc R U . . .
C10 C 0.9569(4) 0.4648(3) 0.8441(3) 0.0415(12) Uani 1 1 d . . . . .
H10 H 1.029486 0.483192 0.839962 0.050 Uiso 1 1 calc R U . . .
C11 C 0.8943(3) 0.3956(3) 0.7859(3) 0.0361(10) Uani 1 1 d . . . . .
H11 H 0.922747 0.368753 0.740132 0.043 Uiso 1 1 calc R U . . .
C12 C 0.7899(3) 0.3654(3) 0.7947(3) 0.0296(9) Uani 1 1 d . . . . .
C13 C 0.7662(4) 0.5341(3) 0.9832(3) 0.0432(12) Uani 1 1 d . . . . .
H13A H 0.817827 0.549153 1.036742 0.065 Uiso 1 1 calc R U . . .
H13B H 0.699958 0.499429 0.994339 0.065 Uiso 1 1 calc R U . . .
H13C H 0.751696 0.590323 0.960428 0.065 Uiso 1 1 calc R U . . .
C14 C 0.7189(3) 0.2960(3) 0.7255(3) 0.0340(10) Uani 1 1 d . . . . .
H14A H 0.679650 0.248423 0.752401 0.051 Uiso 1 1 calc R U . . .
H14B H 0.762780 0.268710 0.688800 0.051 Uiso 1 1 calc R U . . .
H14C H 0.668422 0.326094 0.690665 0.051 Uiso 1 1 calc R U . . .
C15 C 0.4195(3) 0.2358(2) 0.9753(3) 0.0267(9) Uani 1 1 d . . . . .
C16 C 0.4195(3) 0.2597(3) 1.0631(3) 0.0301(9) Uani 1 1 d . . . . .
C17 C 0.3558(4) 0.2023(3) 1.1057(3) 0.0415(11) Uani 1 1 d . . . . .
H17 H 0.357308 0.216809 1.165400 0.050 Uiso 1 1 calc R U . . .
C18 C 0.2905(4) 0.1248(3) 1.0626(3) 0.0465(12) Uani 1 1 d . . . . .
H18 H 0.250061 0.084783 1.093039 0.056 Uiso 1 1 calc R U . . .
C19 C 0.2841(3) 0.1054(3) 0.9749(3) 0.0388(11) Uani 1 1 d . . . . .
H19 H 0.236046 0.053725 0.945031 0.047 Uiso 1 1 calc R U . . .
C20 C 0.3463(3) 0.1600(3) 0.9302(3) 0.0304(9) Uani 1 1 d . . . . .
C21 C 0.4768(4) 0.3482(3) 1.1115(3) 0.0392(11) Uani 1 1 d . . . . .
H21A H 0.424945 0.386112 1.125247 0.059 Uiso 1 1 calc R U . . .
H21B H 0.523267 0.379572 1.076290 0.059 Uiso 1 1 calc R U . . .
H21C H 0.519761 0.337084 1.164753 0.059 Uiso 1 1 calc R U . . .
C22 C 0.3284(3) 0.1398(3) 0.8332(3) 0.0376(10) Uani 1 1 d . . . . .
H22A H 0.322288 0.074241 0.817132 0.056 Uiso 1 1 calc R U . . .
H22B H 0.388667 0.172228 0.811392 0.056 Uiso 1 1 calc R U . . .
H22C H 0.262779 0.159716 0.808451 0.056 Uiso 1 1 calc R U . . .
C23 C 0.7898(3) 0.2108(2) 0.9299(2) 0.0238(8) Uani 1 1 d . . . . .
H23 H 0.775666 0.220212 0.867902 0.029 Uiso 1 1 calc R U . . .
C24 C 0.8968(3) 0.2723(2) 0.9693(3) 0.0274(9) Uani 1 1 d . . . . .
H24A H 0.899878 0.334040 0.951438 0.033 Uiso 1 1 calc R U . . .
H24B H 0.909212 0.276915 1.032699 0.033 Uiso 1 1 calc R U . . .
C25 C 0.9772(3) 0.2222(3) 0.9319(3) 0.0352(10) Uani 1 1 d . . . . .
H25A H 1.050351 0.244214 0.963660 0.042 Uiso 1 1 calc R U . . .
H25B H 0.975485 0.229437 0.870426 0.042 Uiso 1 1 calc R U . . .
C26 C 0.9377(4) 0.1226(3) 0.9443(3) 0.0420(11) Uani 1 1 d . . . . .
H26A H 0.967347 0.109803 1.002402 0.050 Uiso 1 1 calc R U . . .
H26B H 0.958968 0.080292 0.901214 0.050 Uiso 1 1 calc R U . . .
C27 C 0.8152(3) 0.1124(2) 0.9324(3) 0.0289(9) Uani 1 1 d . . . . .
H27A H 0.788440 0.084711 0.980781 0.035 Uiso 1 1 calc R U . . .
H27B H 0.781553 0.073620 0.878273 0.035 Uiso 1 1 calc R U . . .
C28 C 0.7011(3) 0.2624(2) 1.0868(2) 0.0232(8) Uani 1 1 d . . . . .
H28 H 0.633258 0.253383 1.110259 0.028 Uiso 1 1 calc R U . . .
C29 C 0.7505(3) 0.3634(2) 1.1109(3) 0.0296(9) Uani 1 1 d . . . . .
H29A H 0.807400 0.381703 1.077716 0.036 Uiso 1 1 calc R U . . .
H29B H 0.695964 0.402802 1.101577 0.036 Uiso 1 1 calc R U . . .
C30 C 0.7949(3) 0.3669(3) 1.2054(3) 0.0333(10) Uani 1 1 d . . . . .
H30A H 0.847605 0.423068 1.226016 0.040 Uiso 1 1 calc R U . . .
H30B H 0.737516 0.364157 1.240192 0.040 Uiso 1 1 calc R U . . .
C31 C 0.8470(3) 0.2838(3) 1.2096(3) 0.0359(10) Uani 1 1 d . . . . .
H31A H 0.849663 0.262993 1.267099 0.043 Uiso 1 1 calc R U . . .
H31B H 0.920512 0.297314 1.197812 0.043 Uiso 1 1 calc R U . . .
C32 C 0.7788(3) 0.2111(2) 1.1411(2) 0.0274(9) Uani 1 1 d . . . . .
H32A H 0.738726 0.162916 1.167913 0.033 Uiso 1 1 calc R U . . .
H32B H 0.823575 0.183021 1.104842 0.033 Uiso 1 1 calc R U . . .
Pd2 Pd 0.97054(2) 0.88692(2) 0.52477(2) 0.01917(8) Uani 1 1 d . . . . .
Cl3 Cl 1.07602(7) 0.78036(6) 0.56026(6) 0.0271(2) Uani 1 1 d . . . . .
Cl4 Cl 0.87527(7) 1.00032(5) 0.48129(6) 0.02263(19) Uani 1 1 d . . . . .
P2 P 0.82986(7) 0.78077(6) 0.53121(6) 0.01728(19) Uani 1 1 d . . . . .
C33 C 0.8353(3) 0.7549(2) 0.6452(2) 0.0199(7) Uani 1 1 d . . . . .
C34 C 0.8162(3) 0.6674(2) 0.6714(2) 0.0211(8) Uani 1 1 d . . . . .
C35 C 0.8339(3) 0.6573(3) 0.7588(2) 0.0282(9) Uani 1 1 d . . . . .
H35 H 0.821104 0.597933 0.775543 0.034 Uiso 1 1 calc R U . . .
C36 C 0.8691(3) 0.7296(3) 0.8211(3) 0.0312(9) Uani 1 1 d . . . . .
H36 H 0.883033 0.720691 0.879887 0.037 Uiso 1 1 calc R U . . .
C37 C 0.8837(3) 0.8158(3) 0.7966(2) 0.0270(8) Uani 1 1 d . . . . .
H37 H 0.905707 0.866644 0.839444 0.032 Uiso 1 1 calc R U . . .
C38 C 0.8670(3) 0.8302(2) 0.7103(2) 0.0214(8) Uani 1 1 d . . . . .
C39 C 0.7716(3) 0.5786(2) 0.6162(2) 0.0222(8) Uani 1 1 d . . . . .
C40 C 0.8413(3) 0.5226(2) 0.5887(2) 0.0254(8) Uani 1 1 d . . . . .
C41 C 0.7984(4) 0.4388(3) 0.5406(3) 0.0349(10) Uani 1 1 d . . . . .
H41 H 0.843674 0.401723 0.518700 0.042 Uiso 1 1 calc R U . . .
C42 C 0.6885(4) 0.4097(3) 0.5250(3) 0.0408(12) Uani 1 1 d . . . . .
H42 H 0.658963 0.353827 0.490307 0.049 Uiso 1 1 calc R U . . .
C43 C 0.6227(3) 0.4608(3) 0.5592(3) 0.0356(11) Uani 1 1 d . . . . .
H43 H 0.548534 0.437810 0.550315 0.043 Uiso 1 1 calc R U . . .
C44 C 0.6615(3) 0.5456(2) 0.6065(3) 0.0270(9) Uani 1 1 d . . . . .
C45 C 0.9602(3) 0.5504(3) 0.6137(3) 0.0347(10) Uani 1 1 d . . . . .
H45A H 0.980778 0.613923 0.604373 0.052 Uiso 1 1 calc R U . . .
H45B H 0.995354 0.511547 0.578483 0.052 Uiso 1 1 calc R U . . .
H45C H 0.981694 0.543789 0.674377 0.052 Uiso 1 1 calc R U . . .
C46 C 0.5872(3) 0.5947(3) 0.6495(3) 0.0351(10) Uani 1 1 d . . . . .
H46A H 0.517437 0.585013 0.612169 0.053 Uiso 1 1 calc R U . . .
H46B H 0.616197 0.659903 0.660087 0.053 Uiso 1 1 calc R U . . .
H46C H 0.579484 0.571302 0.704129 0.053 Uiso 1 1 calc R U . . .
C47 C 0.8798(3) 0.9298(2) 0.6981(2) 0.0227(8) Uani 1 1 d . . . . .
C48 C 0.7905(3) 0.9719(2) 0.6882(2) 0.0261(8) Uani 1 1 d . . . . .
C49 C 0.8039(4) 1.0649(3) 0.6814(3) 0.0346(10) Uani 1 1 d . . . . .
H49 H 0.743157 1.093412 0.671144 0.042 Uiso 1 1 calc R U . . .
C50 C 0.9043(4) 1.1160(3) 0.6894(3) 0.0359(10) Uani 1 1 d . . . . .
H50 H 0.912251 1.179031 0.683785 0.043 Uiso 1 1 calc R U . . .
C51 C 0.9926(3) 1.0756(3) 0.7056(3) 0.0309(9) Uani 1 1 d . . . . .
H51 H 1.061428 1.111692 0.712650 0.037 Uiso 1 1 calc R U . . .
C52 C 0.9832(3) 0.9826(2) 0.7119(2) 0.0243(8) Uani 1 1 d . . . . .
C53 C 0.6794(3) 0.9218(3) 0.6895(3) 0.0326(9) Uani 1 1 d . . . . .
H53A H 0.678894 0.856140 0.682353 0.049 Uiso 1 1 calc R U . . .
H53B H 0.629268 0.937504 0.642549 0.049 Uiso 1 1 calc R U . . .
H53C H 0.658268 0.939370 0.744435 0.049 Uiso 1 1 calc R U . . .
C54 C 1.0815(3) 0.9431(3) 0.7378(3) 0.0320(9) Uani 1 1 d . . . . .
H54A H 1.140423 0.974919 0.714048 0.048 Uiso 1 1 calc R U . . .
H54B H 1.068303 0.878376 0.715746 0.048 Uiso 1 1 calc R U . . .
H54C H 1.099949 0.950014 0.800553 0.048 Uiso 1 1 calc R U . . .
C55 C 0.8368(3) 0.6795(2) 0.4575(2) 0.0226(8) Uani 1 1 d . . . . .
H55 H 0.882378 0.642679 0.491512 0.027 Uiso 1 1 calc R U . . .
C56 C 0.8927(3) 0.7042(3) 0.3811(3) 0.0323(9) Uani 1 1 d . . . . .
H56A H 0.884700 0.766316 0.368089 0.039 Uiso 1 1 calc R U . . .
H56B H 0.969489 0.701438 0.394597 0.039 Uiso 1 1 calc R U . . .
C57 C 0.8373(4) 0.6331(3) 0.3038(3) 0.0390(11) Uani 1 1 d . . . . .
H57A H 0.790733 0.660530 0.261766 0.047 Uiso 1 1 calc R U . . .
H57B H 0.890490 0.607701 0.274591 0.047 Uiso 1 1 calc R U . . .
C58 C 0.7723(3) 0.5599(3) 0.3436(3) 0.0353(10) Uani 1 1 d . . . . .
H58A H 0.816907 0.516841 0.366838 0.042 Uiso 1 1 calc R U . . .
H58B H 0.711722 0.525729 0.300912 0.042 Uiso 1 1 calc R U . . .
C59 C 0.7334(3) 0.6135(2) 0.4153(2) 0.0247(8) Uani 1 1 d . . . . .
H59A H 0.706708 0.573416 0.456229 0.030 Uiso 1 1 calc R U . . .
H59B H 0.676874 0.646724 0.392208 0.030 Uiso 1 1 calc R U . . .
C60A C 0.7042(3) 0.8186(2) 0.4950(2) 0.0195(7) Uani 0.431(17) 1 d . . P A 1
H60A H 0.707820 0.881391 0.523897 0.023 Uiso 0.431(17) 1 calc R U P A 1
C61A C 0.6007(3) 0.7585(2) 0.5096(2) 0.0248(8) Uani 0.431(17) 1 d . . P A 1
H61A H 0.600584 0.693048 0.494053 0.030 Uiso 0.431(17) 1 calc R U P A 1
H61B H 0.588988 0.769027 0.569582 0.030 Uiso 0.431(17) 1 calc R U P A 1
C62A C 0.5196(11) 0.7947(8) 0.4471(9) 0.025(3) Uiso 0.431(17) 1 d . . P A 1
H62A H 0.463026 0.743283 0.419879 0.030 Uiso 0.431(17) 1 calc R U P A 1
H62B H 0.485980 0.837886 0.480180 0.030 Uiso 0.431(17) 1 calc R U P A 1
C63A C 0.5577(9) 0.8356(10) 0.3866(8) 0.036(3) Uiso 0.431(17) 1 d . . P A 1
H63A H 0.552864 0.900943 0.394358 0.043 Uiso 0.431(17) 1 calc R U P A 1
H63B H 0.516257 0.808581 0.329722 0.043 Uiso 0.431(17) 1 calc R U P A 1
C64A C 0.6887(16) 0.8224(13) 0.3924(13) 0.013(3) Uiso 0.431(17) 1 d . . P A 1
H64A H 0.697320 0.765378 0.359756 0.015 Uiso 0.431(17) 1 calc R U P A 1
H64B H 0.734161 0.875246 0.376093 0.015 Uiso 0.431(17) 1 calc R U P A 1
C60B C 0.7042(3) 0.8186(2) 0.4950(2) 0.0195(7) Uani 0.569(17) 1 d . . P A 2
H60B H 0.708386 0.878322 0.530104 0.023 Uiso 0.569(17) 1 calc R U P A 2
C61B C 0.6007(3) 0.7585(2) 0.5096(2) 0.0248(8) Uani 0.569(17) 1 d . . P A 2
H61C H 0.612208 0.695471 0.515348 0.030 Uiso 0.569(17) 1 calc R U P A 2
H61D H 0.577769 0.783147 0.562328 0.030 Uiso 0.569(17) 1 calc R U P A 2
C62B C 0.5167(7) 0.7608(10) 0.4301(8) 0.048(3) Uani 0.569(17) 1 d . . P A 2
H62C H 0.475189 0.699061 0.411171 0.058 Uiso 0.569(17) 1 calc R U P A 2
H62D H 0.466982 0.801382 0.444845 0.058 Uiso 0.569(17) 1 calc R U P A 2
C63B C 0.5660(5) 0.7922(7) 0.3635(5) 0.028(2) Uani 0.569(17) 1 d . . P A 2
H63C H 0.526763 0.836294 0.335634 0.034 Uiso 0.569(17) 1 calc R U P A 2
H63D H 0.566072 0.740708 0.319787 0.034 Uiso 0.569(17) 1 calc R U P A 2
C64B C 0.6788(12) 0.8371(10) 0.4006(10) 0.023(3) Uani 0.569(17) 1 d . . P A 2
H64C H 0.686851 0.903438 0.397638 0.028 Uiso 0.569(17) 1 calc R U P A 2
H64D H 0.728732 0.812536 0.367188 0.028 Uiso 0.569(17) 1 calc R U P A 2
Cl5 Cl 0.60664(18) 0.06927(18) 0.43204(17) 0.1237(9) Uani 1 1 d . . . . .
Cl6 Cl 0.59840(14) 0.21109(11) 0.32191(12) 0.0795(5) Uani 1 1 d . . . . .
C65 C 0.6408(5) 0.1066(4) 0.3383(5) 0.0753(19) Uani 1 1 d . . . . .
H65A H 0.607320 0.060491 0.288970 0.090 Uiso 1 1 calc R U . . .
H65B H 0.718942 0.114215 0.341839 0.090 Uiso 1 1 calc R U . . .

loop_
_atom_site_aniso_label
_atom_site_aniso_U_11
_atom_site_aniso_U_22
_atom_site_aniso_U_33
_atom_site_aniso_U_23
_atom_site_aniso_U_13
_atom_site_aniso_U_12
Pd1 0.02491(16) 0.01775(13) 0.01969(15) 0.00295(11) 0.00186(11) -0.00201(11)
Cl1 0.0313(5) 0.0268(4) 0.0191(4) 0.0034(3) 0.0030(4) -0.0013(4)
Cl2 0.0310(5) 0.0194(4) 0.0195(4) 0.0015(3) 0.0031(4) -0.0072(3)
P1 0.0216(5) 0.0171(4) 0.0185(5) 0.0036(3) 0.0005(4) -0.0008(3)
C1 0.0236(19) 0.0153(15) 0.0240(19) 0.0022(14) -0.0057(15) 0.0012(13)
C2 0.028(2) 0.0191(16) 0.026(2) 0.0084(15) 0.0006(16) 0.0008(14)
C3 0.031(2) 0.033(2) 0.039(2) 0.0173(19) 0.0012(19) -0.0003(17)
C4 0.032(2) 0.038(2) 0.050(3) 0.021(2) 0.000(2) 0.0130(19)
C5 0.025(2) 0.034(2) 0.040(2) 0.0095(19) 0.0012(18) 0.0056(17)
C6 0.027(2) 0.0223(17) 0.028(2) 0.0028(15) 0.0007(16) 0.0015(15)
C7 0.024(2) 0.0240(17) 0.026(2) 0.0131(15) 0.0022(15) -0.0019(15)
C8 0.039(2) 0.0214(18) 0.030(2) 0.0123(16) -0.0010(18) 0.0005(16)
C9 0.034(2) 0.029(2) 0.040(3) 0.0129(19) -0.010(2) -0.0071(18)
C10 0.027(2) 0.041(2) 0.053(3) 0.024(2) -0.001(2) -0.0084(19)
C11 0.031(2) 0.040(2) 0.040(3) 0.015(2) 0.0107(19) 0.0041(18)
C12 0.029(2) 0.0292(19) 0.031(2) 0.0150(17) 0.0039(17) -0.0006(16)
C13 0.053(3) 0.026(2) 0.045(3) 0.0045(19) -0.005(2) 0.0029(19)
C14 0.036(2) 0.037(2) 0.027(2) 0.0075(18) 0.0028(18) -0.0004(18)
C15 0.025(2) 0.0238(18) 0.031(2) 0.0063(16) 0.0023(16) 0.0037(15)
C16 0.027(2) 0.030(2) 0.035(2) 0.0044(17) 0.0091(17) 0.0081(16)
C17 0.052(3) 0.040(2) 0.039(3) 0.007(2) 0.025(2) 0.012(2)
C18 0.047(3) 0.039(2) 0.061(3) 0.007(2) 0.033(3) 0.006(2)
C19 0.031(2) 0.033(2) 0.050(3) 0.002(2) 0.013(2) -0.0040(18)
C20 0.024(2) 0.030(2) 0.036(2) 0.0027(17) 0.0063(17) 0.0014(16)
C21 0.037(3) 0.042(2) 0.036(2) -0.006(2) 0.003(2) 0.009(2)
C22 0.031(2) 0.043(2) 0.033(2) -0.0027(19) -0.0007(18) 0.0000(19)
C23 0.026(2) 0.0213(17) 0.0237(19) 0.0052(14) 0.0048(15) -0.0003(14)
C24 0.027(2) 0.0257(18) 0.027(2) 0.0065(16) 0.0000(16) -0.0016(15)
C25 0.029(2) 0.041(2) 0.034(2) 0.0019(19) 0.0034(18) 0.0035(18)
C26 0.035(3) 0.038(2) 0.054(3) 0.004(2) 0.008(2) 0.012(2)
C27 0.033(2) 0.0248(18) 0.028(2) 0.0023(16) 0.0048(17) 0.0037(16)
C28 0.0249(19) 0.0205(16) 0.0218(19) 0.0022(14) -0.0020(15) 0.0023(14)
C29 0.030(2) 0.0213(18) 0.033(2) 0.0006(16) 0.0001(17) -0.0008(15)
C30 0.037(2) 0.029(2) 0.028(2) -0.0080(17) 0.0028(18) -0.0026(17)
C31 0.035(2) 0.036(2) 0.031(2) -0.0009(18) -0.0076(18) 0.0034(18)
C32 0.030(2) 0.0254(18) 0.0229(19) 0.0058(15) -0.0057(16) 0.0010(15)
Pd2 0.01665(14) 0.01855(13) 0.01987(15) 0.00378(11) 0.00191(11) -0.00402(10)
Cl3 0.0225(5) 0.0226(4) 0.0336(5) 0.0048(4) -0.0009(4) 0.0011(3)
Cl4 0.0165(4) 0.0199(4) 0.0296(5) 0.0071(3) 0.0032(3) -0.0042(3)
P2 0.0164(4) 0.0171(4) 0.0159(4) 0.0041(3) 0.0010(3) -0.0039(3)
C33 0.0120(16) 0.0299(18) 0.0161(17) 0.0057(14) 0.0002(13) -0.0015(13)
C34 0.0195(18) 0.0214(16) 0.0200(18) 0.0046(14) 0.0009(14) -0.0026(13)
C35 0.033(2) 0.0271(19) 0.024(2) 0.0118(16) 0.0026(16) -0.0011(16)
C36 0.034(2) 0.039(2) 0.022(2) 0.0119(17) 0.0054(17) 0.0020(18)
C37 0.031(2) 0.0281(19) 0.0193(19) 0.0004(15) 0.0046(16) -0.0006(16)
C38 0.0202(18) 0.0219(17) 0.0202(18) 0.0028(14) 0.0031(14) -0.0017(14)
C39 0.028(2) 0.0178(16) 0.0184(18) 0.0084(14) -0.0002(15) -0.0020(14)
C40 0.030(2) 0.0218(17) 0.0239(19) 0.0100(15) 0.0024(16) 0.0024(15)
C41 0.046(3) 0.0234(19) 0.036(2) 0.0051(17) 0.009(2) 0.0039(18)
C42 0.052(3) 0.027(2) 0.037(3) 0.0054(19) 0.003(2) -0.011(2)
C43 0.032(2) 0.028(2) 0.041(3) 0.0128(19) 0.0022(19) -0.0115(17)
C44 0.025(2) 0.0251(18) 0.029(2) 0.0136(16) 0.0023(16) -0.0044(15)
C45 0.032(2) 0.032(2) 0.041(3) 0.0064(18) 0.0052(19) 0.0079(17)
C46 0.029(2) 0.039(2) 0.037(2) 0.0137(19) 0.0081(18) -0.0016(18)
C47 0.030(2) 0.0189(16) 0.0173(17) -0.0001(14) 0.0051(15) -0.0012(14)
C48 0.029(2) 0.0257(18) 0.0206(19) -0.0018(15) 0.0053(15) -0.0016(15)
C49 0.036(2) 0.029(2) 0.039(2) -0.0026(18) 0.0074(19) 0.0107(18)
C50 0.049(3) 0.0163(17) 0.043(3) 0.0016(17) 0.013(2) 0.0024(17)
C51 0.030(2) 0.0243(18) 0.034(2) -0.0013(16) 0.0060(17) -0.0058(16)
C52 0.028(2) 0.0225(17) 0.0182(18) -0.0039(14) 0.0031(15) -0.0032(15)
C53 0.029(2) 0.029(2) 0.038(2) -0.0031(17) 0.0067(18) 0.0020(17)
C54 0.027(2) 0.033(2) 0.031(2) 0.0018(17) -0.0012(17) -0.0013(16)
C55 0.0225(19) 0.0201(16) 0.0220(19) -0.0007(14) 0.0020(14) -0.0021(14)
C56 0.034(2) 0.034(2) 0.026(2) 0.0002(17) 0.0088(17) -0.0044(17)
C57 0.039(3) 0.046(3) 0.028(2) -0.0089(19) 0.0093(19) 0.002(2)
C58 0.033(2) 0.032(2) 0.035(2) -0.0093(18) -0.0038(18) 0.0025(17)
C59 0.029(2) 0.0183(16) 0.0235(19) 0.0013(14) 0.0003(15) -0.0010(14)
C60A 0.0200(18) 0.0191(16) 0.0178(17) 0.0049(13) 0.0025(14) -0.0021(13)
C61A 0.0199(19) 0.0282(18) 0.0232(19) 0.0039(15) 0.0018(15) -0.0039(14)
C60B 0.0200(18) 0.0191(16) 0.0178(17) 0.0049(13) 0.0025(14) -0.0021(13)
C61B 0.0199(19) 0.0282(18) 0.0232(19) 0.0039(15) 0.0018(15) -0.0039(14)
C62B 0.015(4) 0.065(8) 0.054(7) 0.021(6) -0.014(4) -0.013(5)
C63B 0.017(4) 0.043(5) 0.022(4) 0.012(4) -0.004(3) 0.004(3)
C64B 0.023(5) 0.024(6) 0.025(5) 0.007(4) 0.009(4) 0.008(4)
Cl5 0.0878(15) 0.161(2) 0.142(2) 0.0542(18) 0.0162(14) 0.0625(15)
Cl6 0.0779(11) 0.0731(10) 0.0886(12) -0.0049(9) 0.0397(10) -0.0004(9)
C65 0.055(4) 0.081(4) 0.093(5) -0.008(4) 0.032(4) 0.013(3)

loop_
_atom_type_symbol
_atom_type_description
_atom_type_scat_dispersion_real
_atom_type_scat_dispersion_imag
_atom_type_scat_source
C C 0.0013 0.0009 'International Tables Vol C Tables 4.2.6.8 and 6.1.1.4'
H H 0.0000 0.0000 'International Tables Vol C Tables 4.2.6.8 and 6.1.1.4'
Cl Cl 0.1009 0.0992 'International Tables Vol C Tables 4.2.6.8 and 6.1.1.4'
P P 0.0671 0.0586 'International Tables Vol C Tables 4.2.6.8 and 6.1.1.4'
Pd Pd -1.9167 0.6584 'International Tables Vol C Tables 4.2.6.8 and 6.1.1.4'

loop_
_geom_angle_atom_site_label_1
_geom_angle_atom_site_label_2
_geom_angle_atom_site_label_3
_geom_angle
_geom_angle_site_symmetry_1
_geom_angle_site_symmetry_3
_geom_angle_publ_flag
Cl1 Pd1 Cl2 175.00(3) . . ?
Cl1 Pd1 Cl2 91.26(3) . 2_657 ?
Cl2 Pd1 Cl2 84.90(3) . 2_657 ?
P1 Pd1 Cl1 86.10(3) . . ?
P1 Pd1 Cl2 97.71(3) . . ?
P1 Pd1 Cl2 177.31(4) . 2_657 ?
Pd1 Cl2 Pd1 95.10(3) . 2_657 ?
C1 P1 Pd1 108.89(11) . . ?
C23 P1 Pd1 107.27(11) . . ?
C23 P1 C1 113.03(17) . . ?
C28 P1 Pd1 112.15(12) . . ?
C28 P1 C1 107.07(17) . . ?
C28 P1 C23 108.51(18) . . ?
C2 C1 P1 125.1(3) . . ?
C2 C1 C6 117.9(3) . . ?
C6 C1 P1 116.8(3) . . ?
C1 C2 C7 128.3(3) . . ?
C3 C2 C1 119.5(4) . . ?
C3 C2 C7 112.1(3) . . ?
C2 C3 H3 118.9 . . ?
C4 C3 C2 122.3(4) . . ?
C4 C3 H3 118.9 . . ?
C3 C4 H4 120.9 . . ?
C5 C4 C3 118.2(4) . . ?
C5 C4 H4 120.9 . . ?
C4 C5 H5 118.9 . . ?
C4 C5 C6 122.3(4) . . ?
C6 C5 H5 118.9 . . ?
C1 C6 C15 127.1(3) . . ?
C5 C6 C1 119.7(3) . . ?
C5 C6 C15 113.2(4) . . ?
C8 C7 C2 118.7(4) . . ?
C12 C7 C2 120.0(3) . . ?
C12 C7 C8 120.3(4) . . ?
C7 C8 C13 123.6(4) . . ?
C9 C8 C7 118.0(4) . . ?
C9 C8 C13 118.2(4) . . ?
C8 C9 H9 119.3 . . ?
C10 C9 C8 121.3(4) . . ?
C10 C9 H9 119.3 . . ?
C9 C10 H10 119.8 . . ?
C9 C10 C11 120.3(4) . . ?
C11 C10 H10 119.8 . . ?
C10 C11 H11 120.1 . . ?
C10 C11 C12 119.9(5) . . ?
C12 C11 H11 120.1 . . ?
C7 C12 C14 121.2(4) . . ?
C11 C12 C7 119.5(4) . . ?
C11 C12 C14 119.2(4) . . ?
C8 C13 H13A 109.5 . . ?
C8 C13 H13B 109.5 . . ?
C8 C13 H13C 109.5 . . ?
H13A C13 H13B 109.5 . . ?
H13A C13 H13C 109.5 . . ?
H13B C13 H13C 109.5 . . ?
C12 C14 H14A 109.5 . . ?
C12 C14 H14B 109.5 . . ?
C12 C14 H14C 109.5 . . ?
H14A C14 H14B 109.5 . . ?
H14A C14 H14C 109.5 . . ?
H14B C14 H14C 109.5 . . ?
C16 C15 C6 120.4(3) . . ?
C16 C15 C20 119.4(4) . . ?
C20 C15 C6 119.2(4) . . ?
C15 C16 C21 123.2(4) . . ?
C17 C16 C15 118.9(4) . . ?
C17 C16 C21 117.6(4) . . ?
C16 C17 H17 119.5 . . ?
C18 C17 C16 121.0(5) . . ?
C18 C17 H17 119.5 . . ?
C17 C18 H18 120.1 . . ?
C17 C18 C19 119.8(4) . . ?
C19 C18 H18 120.1 . . ?
C18 C19 H19 119.5 . . ?
C20 C19 C18 121.1(4) . . ?
C20 C19 H19 119.5 . . ?
C15 C20 C22 122.3(4) . . ?
C19 C20 C15 119.2(4) . . ?
C19 C20 C22 118.3(4) . . ?
C16 C21 H21A 109.5 . . ?
C16 C21 H21B 109.5 . . ?
C16 C21 H21C 109.5 . . ?
H21A C21 H21B 109.5 . . ?
H21A C21 H21C 109.5 . . ?
H21B C21 H21C 109.5 . . ?
C20 C22 H22A 109.5 . . ?
C20 C22 H22B 109.5 . . ?
C20 C22 H22C 109.5 . . ?
H22A C22 H22B 109.5 . . ?
H22A C22 H22C 109.5 . . ?
H22B C22 H22C 109.5 . . ?
P1 C23 H23 106.4 . . ?
C24 C23 P1 121.6(3) . . ?
C24 C23 H23 106.4 . . ?
C24 C23 C27 103.7(3) . . ?
C27 C23 P1 111.5(3) . . ?
C27 C23 H23 106.4 . . ?
C23 C24 H24A 111.3 . . ?
C23 C24 H24B 111.3 . . ?
H24A C24 H24B 109.2 . . ?
C25 C24 C23 102.3(3) . . ?
C25 C24 H24A 111.3 . . ?
C25 C24 H24B 111.3 . . ?
C24 C25 H25A 111.3 . . ?
C24 C25 H25B 111.3 . . ?
C24 C25 C26 102.5(3) . . ?
H25A C25 H25B 109.2 . . ?
C26 C25 H25A 111.3 . . ?
C26 C25 H25B 111.3 . . ?
C25 C26 H26A 110.7 . . ?
C25 C26 H26B 110.7 . . ?
C25 C26 C27 105.2(3) . . ?
H26A C26 H26B 108.8 . . ?
C27 C26 H26A 110.7 . . ?
C27 C26 H26B 110.7 . . ?
C23 C27 H27A 110.5 . . ?
C23 C27 H27B 110.5 . . ?
C26 C27 C23 106.0(3) . . ?
C26 C27 H27A 110.5 . . ?
C26 C27 H27B 110.5 . . ?
H27A C27 H27B 108.7 . . ?
P1 C28 H28 106.4 . . ?
C29 C28 P1 116.3(3) . . ?
C29 C28 H28 106.4 . . ?
C29 C28 C32 104.4(3) . . ?
C32 C28 P1 116.2(3) . . ?
C32 C28 H28 106.4 . . ?
C28 C29 H29A 111.4 . . ?
C28 C29 H29B 111.4 . . ?
H29A C29 H29B 109.2 . . ?
C30 C29 C28 102.0(3) . . ?
C30 C29 H29A 111.4 . . ?
C30 C29 H29B 111.4 . . ?
C29 C30 H30A 111.1 . . ?
C29 C30 H30B 111.1 . . ?
H30A C30 H30B 109.0 . . ?
C31 C30 C29 103.5(3) . . ?
C31 C30 H30A 111.1 . . ?
C31 C30 H30B 111.1 . . ?
C30 C31 H31A 110.5 . . ?
C30 C31 H31B 110.5 . . ?
C30 C31 C32 106.2(3) . . ?
H31A C31 H31B 108.7 . . ?
C32 C31 H31A 110.5 . . ?
C32 C31 H31B 110.5 . . ?
C28 C32 H32A 110.7 . . ?
C28 C32 H32B 110.7 . . ?
C31 C32 C28 105.1(3) . . ?
C31 C32 H32A 110.7 . . ?
C31 C32 H32B 110.7 . . ?
H32A C32 H32B 108.8 . . ?
Cl3 Pd2 Cl4 174.70(4) . . ?
Cl3 Pd2 Cl4 91.70(3) . 2_776 ?
Cl4 Pd2 Cl4 83.84(3) . 2_776 ?
P2 Pd2 Cl3 87.24(3) . . ?
P2 Pd2 Cl4 97.23(3) . . ?
P2 Pd2 Cl4 178.93(3) . 2_776 ?
Pd2 Cl4 Pd2 96.16(3) . 2_776 ?
C33 P2 Pd2 108.89(10) . . ?
C55 P2 Pd2 107.32(12) . . ?
C55 P2 C33 111.94(16) . . ?
C60A P2 Pd2 111.69(11) . . ?
C60A P2 C33 109.25(17) . . ?
C60A P2 C55 107.77(16) . . ?
C60B P2 Pd2 111.69(11) . . ?
C60B P2 C33 109.25(17) . . ?
C60B P2 C55 107.77(16) . . ?
C34 C33 P2 125.7(3) . . ?
C34 C33 C38 117.6(3) . . ?
C38 C33 P2 116.6(2) . . ?
C33 C34 C39 128.0(3) . . ?
C35 C34 C33 119.7(3) . . ?
C35 C34 C39 112.3(3) . . ?
C34 C35 H35 118.8 . . ?
C36 C35 C34 122.4(3) . . ?
C36 C35 H35 118.8 . . ?
C35 C36 H36 120.7 . . ?
C35 C36 C37 118.5(3) . . ?
C37 C36 H36 120.7 . . ?
C36 C37 H37 119.2 . . ?
C36 C37 C38 121.6(4) . . ?
C38 C37 H37 119.2 . . ?
C33 C38 C47 127.1(3) . . ?
C37 C38 C33 120.0(3) . . ?
C37 C38 C47 112.8(3) . . ?
C40 C39 C34 119.8(3) . . ?
C44 C39 C34 118.3(4) . . ?
C44 C39 C40 120.8(3) . . ?
C39 C40 C45 121.0(3) . . ?
C41 C40 C39 119.0(4) . . ?
C41 C40 C45 120.0(4) . . ?
C40 C41 H41 120.2 . . ?
C42 C41 C40 119.5(4) . . ?
C42 C41 H41 120.2 . . ?
C41 C42 H42 119.6 . . ?
C43 C42 C41 120.8(4) . . ?
C43 C42 H42 119.6 . . ?
C42 C43 H43 119.1 . . ?
C42 C43 C44 121.8(4) . . ?
C44 C43 H43 119.1 . . ?
C39 C44 C46 123.0(3) . . ?
C43 C44 C39 117.4(4) . . ?
C43 C44 C46 119.4(4) . . ?
C40 C45 H45A 109.5 . . ?
C40 C45 H45B 109.5 . . ?
C40 C45 H45C 109.5 . . ?
H45A C45 H45B 109.5 . . ?
H45A C45 H45C 109.5 . . ?
H45B C45 H45C 109.5 . . ?
C44 C46 H46A 109.5 . . ?
C44 C46 H46B 109.5 . . ?
C44 C46 H46C 109.5 . . ?
H46A C46 H46B 109.5 . . ?
H46A C46 H46C 109.5 . . ?
H46B C46 H46C 109.5 . . ?
C48 C47 C38 119.5(3) . . ?
C48 C47 C52 120.2(3) . . ?
C52 C47 C38 119.4(3) . . ?
C47 C48 C53 122.6(3) . . ?
C49 C48 C47 119.0(4) . . ?
C49 C48 C53 118.3(4) . . ?
C48 C49 H49 119.6 . . ?
C50 C49 C48 120.8(4) . . ?
C50 C49 H49 119.6 . . ?
C49 C50 H50 120.0 . . ?
C51 C50 C49 120.1(4) . . ?
C51 C50 H50 120.0 . . ?
C50 C51 H51 119.4 . . ?
C50 C51 C52 121.2(4) . . ?
C52 C51 H51 119.4 . . ?
C47 C52 C54 122.3(3) . . ?
C51 C52 C47 118.3(4) . . ?
C51 C52 C54 119.3(3) . . ?
C48 C53 H53A 109.5 . . ?
C48 C53 H53B 109.5 . . ?
C48 C53 H53C 109.5 . . ?
H53A C53 H53B 109.5 . . ?
H53A C53 H53C 109.5 . . ?
H53B C53 H53C 109.5 . . ?
C52 C54 H54A 109.5 . . ?
C52 C54 H54B 109.5 . . ?
C52 C54 H54C 109.5 . . ?
H54A C54 H54B 109.5 . . ?
H54A C54 H54C 109.5 . . ?
H54B C54 H54C 109.5 . . ?
P2 C55 H55 106.4 . . ?
C56 C55 P2 112.6(2) . . ?
C56 C55 H55 106.4 . . ?
C59 C55 P2 119.9(3) . . ?
C59 C55 H55 106.4 . . ?
C59 C55 C56 104.3(3) . . ?
C55 C56 H56A 110.5 . . ?
C55 C56 H56B 110.5 . . ?
H56A C56 H56B 108.7 . . ?
C57 C56 C55 106.1(3) . . ?
C57 C56 H56A 110.5 . . ?
C57 C56 H56B 110.5 . . ?
C56 C57 H57A 110.9 . . ?
C56 C57 H57B 110.9 . . ?
H57A C57 H57B 108.9 . . ?
C58 C57 C56 104.3(3) . . ?
C58 C57 H57A 110.9 . . ?
C58 C57 H57B 110.9 . . ?
C57 C58 H58A 111.0 . . ?
C57 C58 H58B 111.0 . . ?
C57 C58 C59 103.6(3) . . ?
H58A C58 H58B 109.0 . . ?
C59 C58 H58A 111.0 . . ?
C59 C58 H58B 111.0 . . ?
C55 C59 H59A 111.5 . . ?
C55 C59 H59B 111.5 . . ?
C58 C59 C55 101.2(3) . . ?
C58 C59 H59A 111.5 . . ?
C58 C59 H59B 111.5 . . ?
H59A C59 H59B 109.4 . . ?
P2 C60A H60A 108.3 . . ?
C61A C60A P2 117.0(2) . . ?
C61A C60A H60A 108.3 . . ?
C61A C60A C64A 105.0(8) . . ?
C64A C60A P2 109.5(7) . . ?
C64A C60A H60A 108.3 . . ?
C60A C61A H61A 111.9 . . ?
C60A C61A H61B 111.9 . . ?
H61A C61A H61B 109.6 . . ?
C62A C61A C60A 99.2(6) . . ?
C62A C61A H61A 111.9 . . ?
C62A C61A H61B 111.9 . . ?
C61A C62A H62A 108.4 . . ?
C61A C62A H62B 108.4 . . ?
H62A C62A H62B 107.5 . . ?
C63A C62A C61A 115.4(12) . . ?
C63A C62A H62A 108.4 . . ?
C63A C62A H62B 108.4 . . ?
C62A C63A H63A 110.1 . . ?
C62A C63A H63B 110.1 . . ?
C62A C63A C64A 108.2(12) . . ?
H63A C63A H63B 108.4 . . ?
C64A C63A H63A 110.1 . . ?
C64A C63A H63B 110.1 . . ?
C60A C64A C63A 92.5(10) . . ?
C60A C64A H64A 113.2 . . ?
C60A C64A H64B 113.2 . . ?
C63A C64A H64A 113.2 . . ?
C63A C64A H64B 113.2 . . ?
H64A C64A H64B 110.6 . . ?
P2 C60B H60B 105.4 . . ?
C61B C60B P2 117.0(2) . . ?
C61B C60B H60B 105.4 . . ?
C64B C60B P2 118.3(6) . . ?
C64B C60B H60B 105.4 . . ?
C64B C60B C61B 104.0(6) . . ?
C60B C61B H61C 110.6 . . ?
C60B C61B H61D 110.6 . . ?
H61C C61B H61D 108.7 . . ?
C62B C61B C60B 105.7(4) . . ?
C62B C61B H61C 110.6 . . ?
C62B C61B H61D 110.6 . . ?
C61B C62B H62C 109.6 . . ?
C61B C62B H62D 109.6 . . ?
H62C C62B H62D 108.1 . . ?
C63B C62B C61B 110.2(6) . . ?
C63B C62B H62C 109.6 . . ?
C63B C62B H62D 109.6 . . ?
C62B C63B H63C 110.0 . . ?
C62B C63B H63D 110.0 . . ?
C62B C63B C64B 108.5(8) . . ?
H63C C63B H63D 108.4 . . ?
C64B C63B H63C 110.0 . . ?
C64B C63B H63D 110.0 . . ?
C60B C64B H64C 109.9 . . ?
C60B C64B H64D 109.9 . . ?
C63B C64B C60B 108.9(9) . . ?
C63B C64B H64C 109.9 . . ?
C63B C64B H64D 109.9 . . ?
H64C C64B H64D 108.3 . . ?
Cl5 C65 Cl6 110.7(4) . . ?
Cl5 C65 H65A 109.5 . . ?
Cl5 C65 H65B 109.5 . . ?
Cl6 C65 H65A 109.5 . . ?
Cl6 C65 H65B 109.5 . . ?
H65A C65 H65B 108.1 . . ?

loop_
_geom_bond_atom_site_label_1
_geom_bond_atom_site_label_2
_geom_bond_distance
_geom_bond_site_symmetry_2
_geom_bond_publ_flag
Pd1 Cl1 2.2882(10) . ?
Pd1 Cl2 2.3426(10) . ?
Pd1 Cl2 2.4279(8) 2_657 ?
Pd1 P1 2.2402(9) . ?
P1 C1 1.880(3) . ?
P1 C23 1.853(4) . ?
P1 C28 1.831(4) . ?
C1 C2 1.409(5) . ?
C1 C6 1.433(5) . ?
C2 C3 1.394(5) . ?
C2 C7 1.509(5) . ?
C3 H3 0.9500 . ?
C3 C4 1.389(6) . ?
C4 H4 0.9500 . ?
C4 C5 1.370(6) . ?
C5 H5 0.9500 . ?
C5 C6 1.390(5) . ?
C6 C15 1.506(5) . ?
C7 C8 1.409(5) . ?
C7 C12 1.396(6) . ?
C8 C9 1.386(6) . ?
C8 C13 1.499(7) . ?
C9 H9 0.9500 . ?
C9 C10 1.376(7) . ?
C10 H10 0.9500 . ?
C10 C11 1.383(6) . ?
C11 H11 0.9500 . ?
C11 C12 1.386(6) . ?
C12 C14 1.519(5) . ?
C13 H13A 0.9800 . ?
C13 H13B 0.9800 . ?
C13 H13C 0.9800 . ?
C14 H14A 0.9800 . ?
C14 H14B 0.9800 . ?
C14 H14C 0.9800 . ?
C15 C16 1.408(6) . ?
C15 C20 1.415(5) . ?
C16 C17 1.392(6) . ?
C16 C21 1.493(6) . ?
C17 H17 0.9500 . ?
C17 C18 1.377(6) . ?
C18 H18 0.9500 . ?
C18 C19 1.384(7) . ?
C19 H19 0.9500 . ?
C19 C20 1.379(6) . ?
C20 C22 1.517(6) . ?
C21 H21A 0.9800 . ?
C21 H21B 0.9800 . ?
C21 H21C 0.9800 . ?
C22 H22A 0.9800 . ?
C22 H22B 0.9800 . ?
C22 H22C 0.9800 . ?
C23 H23 1.0000 . ?
C23 C24 1.543(5) . ?
C23 C27 1.563(5) . ?
C24 H24A 0.9900 . ?
C24 H24B 0.9900 . ?
C24 C25 1.532(6) . ?
C25 H25A 0.9900 . ?
C25 H25B 0.9900 . ?
C25 C26 1.544(6) . ?
C26 H26A 0.9900 . ?
C26 H26B 0.9900 . ?
C26 C27 1.546(6) . ?
C27 H27A 0.9900 . ?
C27 H27B 0.9900 . ?
C28 H28 1.0000 . ?
C28 C29 1.537(5) . ?
C28 C32 1.561(5) . ?
C29 H29A 0.9900 . ?
C29 H29B 0.9900 . ?
C29 C30 1.514(5) . ?
C30 H30A 0.9900 . ?
C30 H30B 0.9900 . ?
C30 C31 1.509(6) . ?
C31 H31A 0.9900 . ?
C31 H31B 0.9900 . ?
C31 C32 1.526(5) . ?
C32 H32A 0.9900 . ?
C32 H32B 0.9900 . ?
Pd2 Cl3 2.3100(9) . ?
Pd2 Cl4 2.3432(9) . ?
Pd2 Cl4 2.4244(8) 2_776 ?
Pd2 P2 2.2440(9) . ?
P2 C33 1.880(3) . ?
P2 C55 1.853(4) . ?
P2 C60A 1.828(4) . ?
P2 C60B 1.828(4) . ?
C33 C34 1.410(5) . ?
C33 C38 1.421(5) . ?
C34 C35 1.398(5) . ?
C34 C39 1.505(5) . ?
C35 H35 0.9500 . ?
C35 C36 1.368(6) . ?
C36 H36 0.9500 . ?
C36 C37 1.377(5) . ?
C37 H37 0.9500 . ?
C37 C38 1.397(5) . ?
C38 C47 1.512(5) . ?
C39 C40 1.413(6) . ?
C39 C44 1.410(5) . ?
C40 C41 1.395(5) . ?
C40 C45 1.506(5) . ?
C41 H41 0.9500 . ?
C41 C42 1.393(6) . ?
C42 H42 0.9500 . ?
C42 C43 1.369(7) . ?
C43 H43 0.9500 . ?
C43 C44 1.394(5) . ?
C44 C46 1.505(6) . ?
C45 H45A 0.9800 . ?
C45 H45B 0.9800 . ?
C45 H45C 0.9800 . ?
C46 H46A 0.9800 . ?
C46 H46B 0.9800 . ?
C46 H46C 0.9800 . ?
C47 C48 1.394(6) . ?
C47 C52 1.416(5) . ?
C48 C49 1.394(5) . ?
C48 C53 1.517(5) . ?
C49 H49 0.9500 . ?
C49 C50 1.380(6) . ?
C50 H50 0.9500 . ?
C50 C51 1.374(6) . ?
C51 H51 0.9500 . ?
C51 C52 1.396(5) . ?
C52 C54 1.500(5) . ?
C53 H53A 0.9800 . ?
C53 H53B 0.9800 . ?
C53 H53C 0.9800 . ?
C54 H54A 0.9800 . ?
C54 H54B 0.9800 . ?
C54 H54C 0.9800 . ?
C55 H55 1.0000 . ?
C55 C56 1.552(6) . ?
C55 C59 1.549(5) . ?
C56 H56A 0.9900 . ?
C56 H56B 0.9900 . ?
C56 C57 1.550(5) . ?
C57 H57A 0.9900 . ?
C57 H57B 0.9900 . ?
C57 C58 1.522(6) . ?
C58 H58A 0.9900 . ?
C58 H58B 0.9900 . ?
C58 C59 1.528(6) . ?
C59 H59A 0.9900 . ?
C59 H59B 0.9900 . ?
C60A H60A 1.0000 . ?
C60A C61A 1.554(5) . ?
C60A C64A 1.62(2) . ?
C61A H61A 0.9900 . ?
C61A H61B 0.9900 . ?
C61A C62A 1.528(13) . ?
C62A H62A 0.9900 . ?
C62A H62B 0.9900 . ?
C62A C63A 1.306(17) . ?
C63A H63A 0.9900 . ?
C63A H63B 0.9900 . ?
C63A C64A 1.72(2) . ?
C64A H64A 0.9900 . ?
C64A H64B 0.9900 . ?
C60B H60B 1.0000 . ?
C60B C61B 1.554(5) . ?
C60B C64B 1.544(15) . ?
C61B H61C 0.9900 . ?
C61B H61D 0.9900 . ?
C61B C62B 1.539(9) . ?
C62B H62C 0.9900 . ?
C62B H62D 0.9900 . ?
C62B C63B 1.398(13) . ?
C63B H63C 0.9900 . ?
C63B H63D 0.9900 . ?
C63B C64B 1.509(17) . ?
C64B H64C 0.9900 . ?
C64B H64D 0.9900 . ?
Cl5 C65 1.735(7) . ?
Cl6 C65 1.768(7) . ?
C65 H65A 0.9900 . ?
C65 H65B 0.9900 . ?

loop_
_geom_torsion_atom_site_label_1
_geom_torsion_atom_site_label_2
_geom_torsion_atom_site_label_3
_geom_torsion_atom_site_label_4
_geom_torsion
_geom_torsion_site_symmetry_1
_geom_torsion_site_symmetry_2
_geom_torsion_site_symmetry_3
_geom_torsion_site_symmetry_4
_geom_torsion_publ_flag
Pd1 P1 C1 C2 -135.6(3) . . . . ?
Pd1 P1 C1 C6 40.5(3) . . . . ?
Pd1 P1 C23 C24 -151.6(2) . . . . ?
Pd1 P1 C23 C27 -28.9(3) . . . . ?
Pd1 P1 C28 C29 -166.4(3) . . . . ?
Pd1 P1 C28 C32 70.0(3) . . . . ?
P1 C1 C2 C3 171.4(3) . . . . ?
P1 C1 C2 C7 -11.4(6) . . . . ?
P1 C1 C6 C5 -174.0(3) . . . . ?
P1 C1 C6 C15 5.8(5) . . . . ?
P1 C23 C24 C25 165.2(3) . . . . ?
P1 C23 C27 C26 -150.3(3) . . . . ?
P1 C28 C29 C30 -165.8(3) . . . . ?
P1 C28 C32 C31 145.2(3) . . . . ?
C1 P1 C23 C24 88.4(3) . . . . ?
C1 P1 C23 C27 -148.9(2) . . . . ?
C1 P1 C28 C29 -47.0(3) . . . . ?
C1 P1 C28 C32 -170.6(3) . . . . ?
C1 C2 C3 C4 3.7(7) . . . . ?
C1 C2 C7 C8 -95.0(5) . . . . ?
C1 C2 C7 C12 96.5(5) . . . . ?
C1 C6 C15 C16 84.7(5) . . . . ?
C1 C6 C15 C20 -106.7(5) . . . . ?
C2 C1 C6 C5 2.4(6) . . . . ?
C2 C1 C6 C15 -177.8(4) . . . . ?
C2 C3 C4 C5 -0.4(7) . . . . ?
C2 C7 C8 C9 -176.6(3) . . . . ?
C2 C7 C8 C13 -1.8(5) . . . . ?
C2 C7 C12 C11 177.0(3) . . . . ?
C2 C7 C12 C14 0.2(5) . . . . ?
C3 C2 C7 C8 82.4(4) . . . . ?
C3 C2 C7 C12 -86.1(4) . . . . ?
C3 C4 C5 C6 -2.0(7) . . . . ?
C4 C5 C6 C1 0.9(6) . . . . ?
C4 C5 C6 C15 -178.9(4) . . . . ?
C5 C6 C15 C16 -95.6(4) . . . . ?
C5 C6 C15 C20 73.0(5) . . . . ?
C6 C1 C2 C3 -4.6(6) . . . . ?
C6 C1 C2 C7 172.5(4) . . . . ?
C6 C15 C16 C17 175.8(4) . . . . ?
C6 C15 C16 C21 1.6(6) . . . . ?
C6 C15 C20 C19 -175.5(4) . . . . ?
C6 C15 C20 C22 0.5(6) . . . . ?
C7 C2 C3 C4 -173.9(4) . . . . ?
C7 C8 C9 C10 1.9(5) . . . . ?
C8 C7 C12 C11 8.7(5) . . . . ?
C8 C7 C12 C14 -168.1(3) . . . . ?
C8 C9 C10 C11 3.9(6) . . . . ?
C9 C10 C11 C12 -3.4(6) . . . . ?
C10 C11 C12 C7 -2.8(6) . . . . ?
C10 C11 C12 C14 174.0(4) . . . . ?
C12 C7 C8 C9 -8.2(5) . . . . ?
C12 C7 C8 C13 166.7(3) . . . . ?
C13 C8 C9 C10 -173.2(4) . . . . ?
C15 C16 C17 C18 -2.4(7) . . . . ?
C16 C15 C20 C19 -6.7(6) . . . . ?
C16 C15 C20 C22 169.2(4) . . . . ?
C16 C17 C18 C19 -3.0(7) . . . . ?
C17 C18 C19 C20 3.5(7) . . . . ?
C18 C19 C20 C15 1.4(7) . . . . ?
C18 C19 C20 C22 -174.7(4) . . . . ?
C20 C15 C16 C17 7.2(6) . . . . ?
C20 C15 C16 C21 -166.9(4) . . . . ?
C21 C16 C17 C18 172.1(4) . . . . ?
C23 P1 C1 C2 -16.5(4) . . . . ?
C23 P1 C1 C6 159.6(3) . . . . ?
C23 P1 C28 C29 75.3(3) . . . . ?
C23 P1 C28 C32 -48.3(3) . . . . ?
C23 C24 C25 C26 -45.3(4) . . . . ?
C24 C23 C27 C26 -17.8(4) . . . . ?
C24 C25 C26 C27 34.0(4) . . . . ?
C25 C26 C27 C23 -9.9(5) . . . . ?
C27 C23 C24 C25 38.9(4) . . . . ?
C28 P1 C1 C2 102.9(4) . . . . ?
C28 P1 C1 C6 -81.0(3) . . . . ?
C28 P1 C23 C24 -30.2(3) . . . . ?
C28 P1 C23 C27 92.5(3) . . . . ?
C28 C29 C30 C31 43.6(4) . . . . ?
C29 C28 C32 C31 15.7(4) . . . . ?
C29 C30 C31 C32 -34.3(5) . . . . ?
C30 C31 C32 C28 11.2(5) . . . . ?
C32 C28 C29 C30 -36.3(4) . . . . ?
Pd2 P2 C33 C34 -135.9(3) . . . . ?
Pd2 P2 C33 C38 40.6(3) . . . . ?
Pd2 P2 C55 C56 -29.1(3) . . . . ?
Pd2 P2 C55 C59 -152.4(2) . . . . ?
Pd2 P2 C60A C61A -170.5(2) . . . . ?
Pd2 P2 C60A C64A 70.3(8) . . . . ?
Pd2 P2 C60B C61B -170.5(2) . . . . ?
Pd2 P2 C60B C64B 63.8(7) . . . . ?
P2 C33 C34 C35 173.3(3) . . . . ?
P2 C33 C34 C39 -10.4(6) . . . . ?
P2 C33 C38 C37 -173.4(3) . . . . ?
P2 C33 C38 C47 10.5(5) . . . . ?
P2 C55 C56 C57 -146.8(3) . . . . ?
P2 C55 C59 C58 164.3(3) . . . . ?
P2 C60A C61A C62A -162.6(5) . . . . ?
P2 C60A C64A C63A 168.2(7) . . . . ?
P2 C60B C61B C62B -142.6(7) . . . . ?
P2 C60B C64B C63B 133.1(9) . . . . ?
C33 P2 C55 C56 -148.5(3) . . . . ?
C33 P2 C55 C59 88.2(3) . . . . ?
C33 P2 C60A C61A -50.0(3) . . . . ?
C33 P2 C60A C64A -169.2(8) . . . . ?
C33 P2 C60B C61B -50.0(3) . . . . ?
C33 P2 C60B C64B -175.7(7) . . . . ?
C33 C34 C35 C36 0.3(6) . . . . ?
C33 C34 C39 C40 96.0(4) . . . . ?
C33 C34 C39 C44 -95.5(5) . . . . ?
C33 C38 C47 C48 81.9(5) . . . . ?
C33 C38 C47 C52 -109.1(4) . . . . ?
C34 C33 C38 C37 3.5(5) . . . . ?
C34 C33 C38 C47 -172.7(4) . . . . ?
C34 C35 C36 C37 2.4(7) . . . . ?
C34 C39 C40 C41 177.3(3) . . . . ?
C34 C39 C40 C45 0.0(5) . . . . ?
C34 C39 C44 C43 -176.5(3) . . . . ?
C34 C39 C44 C46 -0.6(5) . . . . ?
C35 C34 C39 C40 -87.4(4) . . . . ?
C35 C34 C39 C44 81.0(4) . . . . ?
C35 C36 C37 C38 -2.2(6) . . . . ?
C36 C37 C38 C33 -0.8(6) . . . . ?
C36 C37 C38 C47 175.8(4) . . . . ?
C37 C38 C47 C48 -94.4(4) . . . . ?
C37 C38 C47 C52 74.5(5) . . . . ?
C38 C33 C34 C35 -3.2(5) . . . . ?
C38 C33 C34 C39 173.1(4) . . . . ?
C38 C47 C48 C49 176.7(3) . . . . ?
C38 C47 C48 C53 0.3(6) . . . . ?
C38 C47 C52 C51 -176.0(3) . . . . ?
C38 C47 C52 C54 0.4(6) . . . . ?
C39 C34 C35 C36 -176.6(4) . . . . ?
C39 C40 C41 C42 -3.7(6) . . . . ?
C40 C39 C44 C43 -8.2(5) . . . . ?
C40 C39 C44 C46 167.7(3) . . . . ?
C40 C41 C42 C43 -2.6(6) . . . . ?
C41 C42 C43 C44 3.6(7) . . . . ?
C42 C43 C44 C39 1.8(6) . . . . ?
C42 C43 C44 C46 -174.3(4) . . . . ?
C44 C39 C40 C41 9.2(5) . . . . ?
C44 C39 C40 C45 -168.2(3) . . . . ?
C45 C40 C41 C42 173.7(4) . . . . ?
C47 C48 C49 C50 -3.8(6) . . . . ?
C48 C47 C52 C51 -7.1(6) . . . . ?
C48 C47 C52 C54 169.3(4) . . . . ?
C48 C49 C50 C51 -1.0(7) . . . . ?
C49 C50 C51 C52 1.8(7) . . . . ?
C50 C51 C52 C47 2.3(6) . . . . ?
C50 C51 C52 C54 -174.3(4) . . . . ?
C52 C47 C48 C49 7.9(6) . . . . ?
C52 C47 C48 C53 -168.5(4) . . . . ?
C53 C48 C49 C50 172.8(4) . . . . ?
C55 P2 C33 C34 -17.4(4) . . . . ?
C55 P2 C33 C38 159.1(3) . . . . ?
C55 P2 C60A C61A 71.8(3) . . . . ?
C55 P2 C60A C64A -47.4(8) . . . . ?
C55 P2 C60B C61B 71.8(3) . . . . ?
C55 P2 C60B C64B -53.8(7) . . . . ?
C55 C56 C57 C58 -12.7(5) . . . . ?
C56 C55 C59 C58 37.1(4) . . . . ?
C56 C57 C58 C59 36.4(4) . . . . ?
C57 C58 C59 C55 -45.8(4) . . . . ?
C59 C55 C56 C57 -15.2(4) . . . . ?
C60A P2 C33 C34 101.9(3) . . . . ?
C60A P2 C33 C38 -81.6(3) . . . . ?
C60A P2 C55 C56 91.3(3) . . . . ?
C60A P2 C55 C59 -32.0(3) . . . . ?
C60A C61A C62A C63A 21.0(11) . . . . ?
C61A C60A C64A C63A 41.8(10) . . . . ?
C61A C62A C63A C64A 6.7(15) . . . . ?
C62A C63A C64A C60A -29.9(14) . . . . ?
C64A C60A C61A C62A -41.0(9) . . . . ?
C60B P2 C33 C34 101.9(3) . . . . ?
C60B P2 C33 C38 -81.6(3) . . . . ?
C60B P2 C55 C56 91.3(3) . . . . ?
C60B P2 C55 C59 -32.0(3) . . . . ?
C60B C61B C62B C63B 16.6(11) . . . . ?
C61B C60B C64B C63B 1.3(12) . . . . ?
C61B C62B C63B C64B -16.0(12) . . . . ?
C62B C63B C64B C60B 9.1(13) . . . . ?
C64B C60B C61B C62B -10.1(10) . . . . ?
